data_1508537
loop_
_publ_author_name
'Tsutsumi, Jun&#x2019;ya'
'Matsui, Hiroyuki'
'Yamada, Toshikazu'
'Kumai, Reiji'
'Hasegawa, Tatsuo'

_publ_section_title
;
 Generation and Diffusion of Photocarriers in Molecular Donor--Acceptor
 Systems: Dependence on Charge-Transfer Gap Energy
;
_journal_issue 45
_journal_name_full 'The Journal of Physical Chemistry C'
_journal_page_first 23957
_journal_paper_doi 10.1021/jp308720d
_journal_volume 116
_journal_year 2012
_chemical_formula_moiety (C20H12)3,(C12F4N4)2
_chemical_formula_sum 'C84 H36 F8 N8'
_chemical_formula_weight 1309.25
_chemical_name_systematic
;
perylene
2,3,5,6-tetrafluoro-7,7,8,8-tetracyanoquinodimethane
;
_space_group_IT_number 2
_symmetry_cell_setting triclinic
_symmetry_Int_Tables_number 2
_symmetry_space_group_name_Hall '-P 1'
_symmetry_space_group_name_H-M 'P -1'
_cell_angle_alpha 112.045(2)
_cell_angle_beta 90.085(3)
_cell_angle_gamma 94.351(2)
_cell_formula_units_Z 2
_cell_length_a 7.2802(9)
_cell_length_b 19.228(3)
_cell_length_c 22.545(3)
_cell_measurement_reflns_used 10207
_cell_measurement_temperature 293.1
_cell_measurement_theta_max 26.6
_cell_measurement_theta_min 1.7
_cell_volume 2915.2(7)
_computing_cell_refinement PROCESS-AUTO
_computing_data_collection PROCESS-AUTO
_computing_data_reduction CrystalStructure
_computing_publication_material 'CrystalStructure 3.8'
_computing_structure_refinement CRYSTALS
_computing_structure_solution SIR2004
_diffrn_ambient_temperature 293.1
_diffrn_measured_fraction_theta_full 0.657
_diffrn_measured_fraction_theta_max 0.657
_diffrn_measurement_device_type IPDSC
_diffrn_radiation_type synchrotron
_diffrn_radiation_wavelength 0.68850
_diffrn_reflns_av_R_equivalents 0.087
_diffrn_reflns_limit_h_max 6
_diffrn_reflns_limit_h_min -6
_diffrn_reflns_limit_k_max 24
_diffrn_reflns_limit_k_min -24
_diffrn_reflns_limit_l_max 28
_diffrn_reflns_limit_l_min -28
_diffrn_reflns_number 17130
_diffrn_reflns_theta_full 26.56
_diffrn_reflns_theta_max 26.56
_exptl_absorpt_coefficient_mu 0.000
_exptl_absorpt_correction_T_max 1.000
_exptl_absorpt_correction_T_min 0.771
_exptl_absorpt_correction_type multi-scan
_exptl_crystal_colour black
_exptl_crystal_density_diffrn 1.491
_exptl_crystal_density_method 'not measured'
_exptl_crystal_description block
_exptl_crystal_F_000 1336.00
_exptl_crystal_size_max 0.15
_exptl_crystal_size_mid 0.10
_exptl_crystal_size_min 0.05
_refine_diff_density_max 0.37
_refine_diff_density_min -0.22
_refine_ls_extinction_coef 449(57)
_refine_ls_extinction_method 'Larson (1970) Crystallographic Computing eq. 22'
_refine_ls_goodness_of_fit_ref 1.133
_refine_ls_hydrogen_treatment refall
_refine_ls_number_parameters 938
_refine_ls_number_reflns 2444
_refine_ls_R_factor_gt 0.0532
_refine_ls_shift/su_max 0.0217
_refine_ls_structure_factor_coef F
_refine_ls_weighting_details
;
    Chebychev polynomial with 3 parameters (Carruthers & Watkin, 1979)
    8.4677    -1.3477    7.0500
;
_refine_ls_weighting_scheme calc
_refine_ls_wR_factor_ref 0.0582
_reflns_number_gt 2444
_reflns_number_total 8790
_reflns_threshold_expression F^2^>2.0\s(F^2^)
_cod_data_source_file jp308720d_si_001.cif
_cod_data_source_block '_PF4'
_cod_original_formula_sum 'C84 H36 F8 N8 '
_cod_database_code 1508537

loop_
_symmetry_equiv_pos_site_id
_symmetry_equiv_pos_as_xyz
1 +X,+Y,+Z
2 -X,-Y,-Z

loop_
_atom_site_label
_atom_site_type_symbol
_atom_site_fract_x
_atom_site_fract_y
_atom_site_fract_z
_atom_site_U_iso_or_equiv
_atom_site_adp_type
_atom_site_occupancy
_atom_site_symmetry_multiplicity
_atom_site_calc_flag
_atom_site_refinement_flags
F(1) F 0.3957(7) 0.1321(2) 0.7456(2) 0.0488(19) Uani 1.00 1 d .
F(2) F 0.8139(7) 0.5715(2) 1.0664(2) 0.0495(17) Uani 1.00 1 d .
F(3) F 1.2950(8) 0.4356(2) 0.4361(2) 0.0516(19) Uani 1.00 1 d .
F(4) F 0.6846(7) 0.4197(2) 0.5061(2) 0.0522(18) Uani 1.00 1 d .
F(5) F 0.0850(7) -0.1109(2) 0.6449(2) 0.0507(19) Uani 1.00 1 d .
F(6) F 0.0920(8) -0.1308(2) 0.7532(2) 0.052(2) Uani 1.00 1 d .
F(7) F 0.4034(7) 0.1122(2) 0.8542(2) 0.0503(18) Uani 1.00 1 d .
F(8) F 0.7920(7) 0.4260(2) 1.0093(2) 0.0520(18) Uani 1.00 1 d .
N(1) N 0.3707(14) 0.1401(5) 0.6122(4) 0.076(3) Uani 1.00 1 d .
N(2) N 0.1050(13) -0.0760(5) 0.5237(4) 0.068(3) Uani 1.00 1 d .
N(3) N 0.1993(12) 0.2606(4) 0.8672(3) 0.068(3) Uani 1.00 1 d .
N(4) N 0.6972(15) 0.2521(4) 0.4396(4) 0.083(3) Uani 1.00 1 d .
N(5) N 0.1152(14) -0.1367(5) 0.8873(4) 0.077(4) Uani 1.00 1 d .
N(6) N 0.3893(13) 0.0760(5) 0.9741(4) 0.073(3) Uani 1.00 1 d .
N(7) N 1.2336(15) 0.2669(4) 0.3690(4) 0.073(3) Uani 1.00 1 d .
N(8) N 0.7336(14) 0.2580(4) 0.9424(4) 0.078(3) Uani 1.00 1 d .
C(1) C 0.7820(16) 0.3588(6) 0.8303(5) 0.066(4) Uani 1.00 1 d .
C(2) C 0.7407(13) -0.0171(5) 0.8078(4) 0.035(3) Uani 1.00 1 d .
C(3) C 0.2463(14) -0.0099(6) 0.8091(4) 0.037(3) Uani 1.00 1 d .
C(4) C 0.3214(13) 0.0664(4) 0.7461(4) 0.034(3) Uani 1.00 1 d .
C(5) C 0.3164(14) 0.2978(4) 0.8989(4) 0.046(3) Uani 1.00 1 d .
C(6) C 0.4871(13) 0.4161(5) 0.9671(4) 0.028(2) Uani 1.00 1 d .
C(7) C 0.7457(13) 0.0142(5) 0.6923(4) 0.032(3) Uani 1.00 1 d .
C(8) C 0.9917(15) 0.4198(4) 0.4682(4) 0.031(3) Uani 1.00 1 d .
C(9) C 0.8224(12) 0.0536(5) 0.8091(3) 0.030(3) Uani 1.00 1 d .
C(10) C 0.3259(13) 0.0575(4) 0.8021(4) 0.037(3) Uani 1.00 1 d .
C(11) C 0.5919(12) -0.1088(4) 0.6326(4) 0.038(3) Uani 1.00 1 d .
C(12) C 0.3274(14) 0.0345(5) 0.9250(4) 0.046(3) Uani 1.00 1 d .
C(13) C 0.1598(14) -0.0348(6) 0.5719(5) 0.049(3) Uani 1.00 1 d .
C(14) C 0.6543(12) 0.5369(4) 1.0339(4) 0.035(3) Uani 1.00 1 d .
C(15) C 0.1657(13) -0.0546(5) 0.6955(4) 0.035(3) Uani 1.00 1 d .
C(16) C 0.7393(13) -0.0330(5) 0.8646(4) 0.036(3) Uani 1.00 1 d .
C(17) C 0.8253(13) 0.0696(5) 0.7502(4) 0.034(3) Uani 1.00 1 d .
C(18) C 0.5219(12) 0.6014(4) 0.8825(3) 0.030(3) Uani 1.00 1 d .
C(19) C 0.2372(13) 0.0116(5) 0.6880(4) 0.035(3) Uani 1.00 1 d .
C(20) C 0.8291(14) 0.0986(6) 0.6370(5) 0.052(4) Uani 1.00 1 d .
C(21) C 0.6561(12) -0.0721(4) 0.7493(4) 0.034(3) Uani 1.00 1 d .
C(22) C 0.1673(13) -0.0657(4) 0.7503(5) 0.039(3) Uani 1.00 1 d .
C(23) C 0.6263(14) 0.2954(4) 0.9407(4) 0.048(3) Uani 1.00 1 d .
C(24) C 0.7474(14) 0.0302(5) 0.6364(4) 0.040(3) Uani 1.00 1 d .
C(25) C 0.8970(12) 0.1051(4) 0.8669(4) 0.034(3) Uani 1.00 1 d .
C(26) C 0.5769(13) -0.1394(4) 0.7513(4) 0.038(3) Uani 1.00 1 d .
C(27) C 1.1506(13) 0.4666(4) 0.4684(4) 0.031(3) Uani 1.00 1 d .
C(28) C 0.6625(13) -0.0569(4) 0.6903(4) 0.033(3) Uani 1.00 1 d .
C(29) C 0.8421(13) 0.4586(4) 0.5021(4) 0.031(3) Uani 1.00 1 d .
C(30) C 0.2219(12) 0.6087(4) 0.8404(3) 0.041(3) Uani 1.00 1 d .
C(31) C 0.4952(13) 0.4427(4) 0.8197(3) 0.029(3) Uani 1.00 1 d .
C(32) C 0.8985(13) 0.1369(5) 0.7490(4) 0.040(3) Uani 1.00 1 d .
C(33) C 0.1722(15) -0.0880(5) 0.8747(4) 0.048(3) Uani 1.00 1 d .
C(34) C 0.8396(13) 0.4317(4) 0.6539(4) 0.035(3) Uani 1.00 1 d .
C(35) C 0.5961(14) -0.0931(5) 0.5769(4) 0.044(3) Uani 1.00 1 d .
C(36) C 0.6746(12) 0.5620(4) 0.8885(3) 0.035(3) Uani 1.00 1 d .
C(37) C 0.4770(12) 0.3385(4) 0.9371(3) 0.031(2) Uani 1.00 1 d .
C(38) C 1.0248(14) 0.6381(4) 0.7128(4) 0.039(3) Uani 1.00 1 d .
C(39) C 0.8174(14) 0.0228(5) 0.9224(4) 0.046(3) Uani 1.00 1 d .
C(40) C 0.5353(13) 0.6803(5) 0.9143(4) 0.040(3) Uani 1.00 1 d .
C(41) C 0.9759(15) 0.3153(5) 0.5848(4) 0.042(3) Uani 1.00 1 d .
C(42) C 0.4808(13) 0.3629(5) 0.7883(3) 0.036(3) Uani 1.00 1 d .
C(43) C 0.9902(13) 0.3964(5) 0.6166(4) 0.033(3) Uani 1.00 1 d .
C(44) C 0.6687(15) -0.0256(5) 0.5781(4) 0.052(4) Uani 1.00 1 d .
C(45) C 0.6460(12) 0.4623(4) 1.0046(3) 0.035(3) Uani 1.00 1 d .
C(46) C 0.2490(13) -0.0210(4) 0.8664(4) 0.041(3) Uani 1.00 1 d .
C(47) C 0.6521(15) -0.1029(5) 0.8629(5) 0.054(3) Uani 1.00 1 d .
C(48) C 1.0145(14) 0.5581(5) 0.6812(4) 0.033(3) Uani 1.00 1 d .
C(49) C 0.2358(14) 0.0219(5) 0.6306(4) 0.039(3) Uani 1.00 1 d .
C(50) C 1.1658(14) 0.5234(4) 0.6440(3) 0.036(3) Uani 1.00 1 d .
C(51) C 0.3461(11) 0.4832(4) 0.8134(3) 0.034(3) Uani 1.00 1 d .
C(52) C 0.9794(14) 0.3433(5) 0.4370(4) 0.040(3) Uani 1.00 1 d .
C(53) C 0.6616(12) 0.4790(4) 0.8554(3) 0.037(3) Uani 1.00 1 d .
C(54) C 0.3129(15) 0.0882(6) 0.6216(4) 0.053(4) Uani 1.00 1 d .
C(55) C 0.3618(12) 0.5657(4) 0.8447(3) 0.035(2) Uani 1.00 1 d .
C(56) C 0.8957(13) 0.0896(5) 0.9217(4) 0.044(3) Uani 1.00 1 d .
C(57) C 0.3201(15) 0.3241(4) 0.7504(4) 0.053(3) Uani 1.00 1 d .
C(58) C 0.1955(13) 0.4426(4) 0.7737(4) 0.050(3) Uani 1.00 1 d .
C(59) C 0.8533(12) 0.5144(4) 0.6869(3) 0.030(3) Uani 1.00 1 d .
C(60) C 0.7994(14) 0.4367(5) 0.8602(4) 0.050(3) Uani 1.00 1 d .
C(61) C 0.7125(14) 0.5520(5) 0.7232(4) 0.046(3) Uani 1.00 1 d .
C(62) C 0.1850(15) 0.3649(5) 0.7438(4) 0.053(3) Uani 1.00 1 d .
C(63) C 1.1276(19) 0.2824(5) 0.5486(5) 0.058(4) Uani 1.00 1 d .
C(64) C 0.6271(15) 0.3213(4) 0.7946(4) 0.052(3) Uani 1.00 1 d .
C(65) C 0.2402(14) 0.6874(5) 0.8710(4) 0.052(3) Uani 1.00 1 d .
C(66) C 0.6975(17) 0.7188(5) 0.9512(4) 0.062(3) Uani 1.00 1 d .
C(67) C 0.6780(18) 0.3081(5) 0.6273(5) 0.066(4) Uani 1.00 1 d .
C(68) C 0.8147(18) 0.2738(5) 0.5906(4) 0.057(3) Uani 1.00 1 d .
C(69) C 1.2811(18) 0.3239(7) 0.5441(4) 0.071(4) Uani 1.00 1 d .
C(70) C 1.2943(15) 0.4037(5) 0.5764(4) 0.050(3) Uani 1.00 1 d .
C(71) C 1.3296(16) 0.6463(6) 0.6721(5) 0.058(4) Uani 1.00 1 d .
C(72) C 1.3193(13) 0.5683(5) 0.6415(4) 0.045(3) Uani 1.00 1 d .
C(73) C 1.1858(17) 0.6802(5) 0.7058(5) 0.058(4) Uani 1.00 1 d .
C(74) C 0.7250(16) 0.6298(5) 0.7537(4) 0.052(3) Uani 1.00 1 d .
C(75) C 0.5746(14) -0.1543(5) 0.8067(4) 0.049(3) Uani 1.00 1 d .
C(76) C 0.9003(13) 0.1519(5) 0.6931(4) 0.048(3) Uani 1.00 1 d .
C(77) C 0.8370(15) 0.6788(6) 0.9575(4) 0.060(3) Uani 1.00 1 d .
C(78) C 0.8264(13) 0.6004(5) 0.9257(4) 0.048(3) Uani 1.00 1 d .
C(79) C 0.3921(15) 0.7225(5) 0.9082(4) 0.058(3) Uani 1.00 1 d .
C(80) C 0.8760(17) 0.6729(5) 0.7487(4) 0.054(3) Uani 1.00 1 d .
C(81) C 1.1548(13) 0.4399(4) 0.6118(3) 0.035(3) Uani 1.00 1 d .
C(82) C 1.1224(16) 0.3018(5) 0.3991(4) 0.050(3) Uani 1.00 1 d .
C(83) C 0.8216(16) 0.2935(5) 0.4392(4) 0.050(3) Uani 1.00 1 d .
C(84) C 0.6848(15) 0.3860(5) 0.6583(4) 0.056(3) Uani 1.00 1 d .
H(1) H 0.8782 0.3305 0.8354 0.086 Uiso 1.00 1 c R
H(2) H 0.5378 -0.1560 0.6312 0.041 Uiso 1.00 1 c R
H(3) H 0.8372 0.1082 0.5986 0.067 Uiso 1.00 1 c R
H(4) H 0.9493 0.1527 0.8687 0.039 Uiso 1.00 1 c R
H(5) H 0.5203 -0.1763 0.7134 0.043 Uiso 1.00 1 c R
H(6) H 0.1107 0.5844 0.8174 0.053 Uiso 1.00 1 c R
H(7) H 0.9480 0.1745 0.7878 0.050 Uiso 1.00 1 c R
H(8) H 0.5481 -0.1303 0.5377 0.049 Uiso 1.00 1 c R
H(9) H 0.8174 0.0128 0.9605 0.052 Uiso 1.00 1 c R
H(10) H 0.6683 -0.0155 0.5399 0.064 Uiso 1.00 1 c R
H(11) H 0.6456 -0.1127 0.9012 0.067 Uiso 1.00 1 c R
H(12) H 0.9483 0.1269 0.9602 0.050 Uiso 1.00 1 c R
H(13) H 0.3075 0.2707 0.7319 0.063 Uiso 1.00 1 c R
H(14) H 0.0970 0.4689 0.7672 0.064 Uiso 1.00 1 c R
H(15) H 0.9101 0.4611 0.8836 0.064 Uiso 1.00 1 c R
H(16) H 0.6041 0.5233 0.7269 0.062 Uiso 1.00 1 c R
H(17) H 0.0815 0.3394 0.7165 0.063 Uiso 1.00 1 c R
H(18) H 1.1217 0.2293 0.5273 0.067 Uiso 1.00 1 c R
H(19) H 0.6173 0.2680 0.7741 0.060 Uiso 1.00 1 c R
H(20) H 0.1466 0.7164 0.8654 0.064 Uiso 1.00 1 c R
H(21) H 0.7064 0.7721 0.9712 0.072 Uiso 1.00 1 c R
H(22) H 0.5743 0.2779 0.6322 0.082 Uiso 1.00 1 c R
H(23) H 0.8025 0.2207 0.5685 0.070 Uiso 1.00 1 c R
H(24) H 1.3798 0.3002 0.5189 0.089 Uiso 1.00 1 c R
H(25) H 1.4037 0.4327 0.5740 0.064 Uiso 1.00 1 c R
H(26) H 1.4378 0.6759 0.6698 0.072 Uiso 1.00 1 c R
H(27) H 1.4208 0.5449 0.6179 0.057 Uiso 1.00 1 c R
H(28) H 1.1912 0.7336 0.7241 0.069 Uiso 1.00 1 c R
H(29) H 0.6252 0.6532 0.7783 0.065 Uiso 1.00 1 c R
H(30) H 0.5210 -0.2012 0.8061 0.059 Uiso 1.00 1 c R
H(31) H 0.9503 0.1998 0.6950 0.060 Uiso 1.00 1 c R
H(32) H 0.9424 0.7044 0.9837 0.072 Uiso 1.00 1 c R
H(33) H 0.9256 0.5732 0.9302 0.057 Uiso 1.00 1 c R
H(34) H 0.4035 0.7756 0.9302 0.071 Uiso 1.00 1 c R
H(35) H 0.8824 0.7261 0.7696 0.067 Uiso 1.00 1 c R
H(36) H 0.5838 0.4084 0.6828 0.071 Uiso 1.00 1 c R

loop_
_atom_site_aniso_label
_atom_site_aniso_U_11
_atom_site_aniso_U_22
_atom_site_aniso_U_33
_atom_site_aniso_U_12
_atom_site_aniso_U_13
_atom_site_aniso_U_23
F(1) 0.060(4) 0.038(3) 0.049(3) -0.009(2) 0.000(2) 0.019(2)
F(2) 0.039(4) 0.047(2) 0.056(3) -0.000(2) -0.024(2) 0.013(2)
F(3) 0.037(4) 0.057(3) 0.056(3) 0.014(2) 0.017(2) 0.014(2)
F(4) 0.038(4) 0.052(3) 0.061(3) -0.007(2) 0.014(2) 0.018(2)
F(5) 0.064(5) 0.044(3) 0.037(3) -0.005(2) -0.008(2) 0.010(2)
F(6) 0.071(5) 0.032(3) 0.056(3) -0.004(2) 0.004(2) 0.021(2)
F(7) 0.066(4) 0.028(3) 0.046(3) -0.009(2) -0.011(2) 0.003(2)
F(8) 0.039(4) 0.048(3) 0.063(3) 0.010(2) -0.013(2) 0.014(2)
N(1) 0.110(9) 0.053(6) 0.069(6) -0.019(5) 0.002(5) 0.033(4)
N(2) 0.093(9) 0.068(6) 0.039(5) 0.001(5) 0.006(5) 0.017(4)
N(3) 0.071(8) 0.056(5) 0.061(5) -0.025(4) -0.012(5) 0.010(4)
N(4) 0.104(10) 0.044(5) 0.086(6) -0.027(5) -0.022(6) 0.015(4)
N(5) 0.081(9) 0.080(7) 0.103(8) 0.023(5) 0.028(5) 0.070(6)
N(6) 0.095(9) 0.077(7) 0.043(5) 0.004(5) -0.000(5) 0.017(5)
N(7) 0.100(10) 0.063(5) 0.060(5) 0.033(5) 0.012(5) 0.021(4)
N(8) 0.108(9) 0.047(5) 0.081(6) 0.029(5) -0.016(5) 0.020(4)
C(1) 0.059(10) 0.082(8) 0.074(7) 0.027(6) 0.007(6) 0.043(6)
C(2) 0.015(7) 0.034(6) 0.050(6) 0.006(4) 0.006(4) 0.010(4)
C(3) 0.035(8) 0.046(6) 0.039(5) 0.017(4) 0.008(4) 0.023(4)
C(4) 0.044(8) 0.025(5) 0.037(5) 0.002(4) 0.010(4) 0.017(4)
C(5) 0.058(9) 0.034(5) 0.040(5) -0.008(4) -0.005(5) 0.011(4)
C(6) 0.009(6) 0.057(6) 0.026(4) 0.009(4) -0.004(3) 0.021(4)
C(7) 0.034(7) 0.031(5) 0.031(5) 0.006(4) 0.003(4) 0.010(3)
C(8) 0.051(8) 0.017(4) 0.023(4) 0.005(4) 0.001(4) 0.005(3)
C(9) 0.024(7) 0.035(6) 0.029(5) 0.013(4) 0.002(4) 0.006(4)
C(10) 0.031(8) 0.028(6) 0.044(6) 0.003(4) 0.005(4) 0.003(4)
C(11) 0.037(8) 0.025(5) 0.041(6) 0.003(4) 0.002(4) -0.001(4)
C(12) 0.066(9) 0.050(6) 0.031(6) 0.009(5) 0.011(5) 0.025(5)
C(13) 0.043(9) 0.056(7) 0.043(6) 0.001(5) 0.000(5) 0.012(5)
C(14) 0.023(7) 0.048(5) 0.033(5) -0.009(4) -0.009(4) 0.016(4)
C(15) 0.031(8) 0.041(6) 0.032(5) 0.007(4) 0.010(4) 0.013(4)
C(16) 0.032(8) 0.044(6) 0.041(6) 0.009(4) 0.014(4) 0.023(5)
C(17) 0.042(8) 0.030(6) 0.035(5) 0.010(4) 0.001(4) 0.016(4)
C(18) 0.034(8) 0.018(4) 0.035(6) 0.002(4) 0.002(4) 0.005(3)
C(19) 0.040(8) 0.027(5) 0.035(5) 0.000(4) 0.005(4) 0.007(3)
C(20) 0.047(9) 0.065(8) 0.054(6) 0.006(5) 0.002(5) 0.035(5)
C(21) 0.040(8) 0.024(5) 0.033(5) 0.002(4) 0.000(4) 0.006(4)
C(22) 0.043(8) 0.023(6) 0.048(6) 0.006(4) -0.001(5) 0.007(4)
C(23) 0.051(9) 0.032(5) 0.061(6) 0.008(4) 0.002(5) 0.015(4)
C(24) 0.047(8) 0.034(6) 0.037(6) 0.000(4) -0.003(4) 0.012(4)
C(25) 0.036(7) 0.027(5) 0.035(5) -0.008(4) -0.001(4) 0.010(4)
C(26) 0.034(8) 0.016(4) 0.058(6) -0.001(3) 0.008(4) 0.009(4)
C(27) 0.017(8) 0.043(5) 0.034(4) -0.001(4) 0.009(4) 0.018(4)
C(28) 0.034(8) 0.020(5) 0.040(5) -0.002(4) 0.006(4) 0.007(4)
C(29) 0.012(8) 0.037(5) 0.041(5) -0.007(4) 0.006(4) 0.015(4)
C(30) 0.033(8) 0.061(6) 0.037(5) 0.006(4) -0.003(4) 0.028(4)
C(31) 0.049(8) 0.027(5) 0.015(5) 0.005(4) 0.006(4) 0.011(4)
C(32) 0.048(8) 0.042(6) 0.035(5) 0.004(4) 0.001(4) 0.020(4)
C(33) 0.062(9) 0.045(7) 0.048(6) 0.018(5) 0.010(5) 0.027(5)
C(34) 0.018(8) 0.049(5) 0.044(5) -0.000(4) 0.000(4) 0.025(4)
C(35) 0.053(8) 0.041(6) 0.028(5) 0.007(5) -0.004(4) -0.001(4)
C(36) 0.014(7) 0.056(5) 0.035(5) 0.000(4) 0.010(4) 0.018(4)
C(37) 0.039(7) 0.011(4) 0.038(5) 0.001(3) 0.005(4) 0.004(3)
C(38) 0.061(9) 0.023(5) 0.031(5) -0.008(4) -0.004(5) 0.011(4)
C(39) 0.048(8) 0.057(7) 0.025(5) 0.003(5) 0.008(4) 0.007(4)
C(40) 0.035(8) 0.053(6) 0.040(6) -0.000(4) -0.000(4) 0.027(4)
C(41) 0.049(10) 0.037(6) 0.043(6) 0.015(5) -0.008(5) 0.018(4)
C(42) 0.033(8) 0.063(7) 0.023(5) 0.019(4) 0.008(4) 0.026(4)
C(43) 0.018(9) 0.064(7) 0.031(6) 0.005(5) -0.004(5) 0.033(5)
C(44) 0.063(9) 0.053(7) 0.044(7) 0.012(5) 0.011(5) 0.024(5)
C(45) 0.019(8) 0.055(5) 0.036(4) 0.019(4) -0.003(4) 0.018(4)
C(46) 0.045(8) 0.028(5) 0.044(6) 0.008(4) 0.002(4) 0.005(4)
C(47) 0.074(9) 0.037(6) 0.057(7) -0.001(5) 0.005(5) 0.025(5)
C(48) 0.018(9) 0.051(7) 0.037(6) 0.000(5) -0.003(5) 0.026(5)
C(49) 0.037(8) 0.047(6) 0.039(6) 0.008(4) 0.005(4) 0.024(4)
C(50) 0.032(8) 0.055(6) 0.025(4) 0.004(5) -0.003(4) 0.020(4)
C(51) 0.011(7) 0.055(5) 0.040(5) 0.007(4) 0.002(4) 0.021(4)
C(52) 0.044(8) 0.055(7) 0.027(5) -0.002(5) -0.005(4) 0.022(4)
C(53) 0.026(7) 0.057(5) 0.033(5) 0.011(4) 0.007(4) 0.020(4)
C(54) 0.045(9) 0.056(8) 0.048(6) -0.001(5) 0.010(5) 0.009(5)
C(55) 0.041(7) 0.039(4) 0.027(4) 0.001(4) 0.000(4) 0.015(3)
C(56) 0.027(8) 0.058(7) 0.041(6) -0.008(5) -0.004(4) 0.013(5)
C(57) 0.082(9) 0.033(5) 0.043(5) -0.004(5) -0.008(5) 0.014(4)
C(58) 0.057(9) 0.058(6) 0.045(5) -0.011(5) -0.014(5) 0.035(4)
C(59) 0.014(8) 0.058(5) 0.025(4) 0.012(4) 0.005(4) 0.021(4)
C(60) 0.056(9) 0.051(5) 0.053(6) 0.009(4) -0.003(5) 0.029(4)
C(61) 0.031(9) 0.075(7) 0.048(6) 0.002(5) 0.012(5) 0.040(5)
C(62) 0.061(9) 0.055(6) 0.042(5) -0.016(5) -0.020(4) 0.021(4)
C(63) 0.059(11) 0.043(6) 0.066(7) 0.005(6) -0.009(6) 0.014(5)
C(64) 0.062(9) 0.041(5) 0.048(6) 0.013(5) 0.016(5) 0.010(4)
C(65) 0.046(9) 0.064(6) 0.050(6) 0.019(5) -0.002(5) 0.023(4)
C(66) 0.075(10) 0.043(6) 0.062(6) -0.012(5) 0.004(6) 0.017(5)
C(67) 0.100(12) 0.054(7) 0.050(6) -0.019(6) -0.009(6) 0.031(5)
C(68) 0.091(11) 0.046(6) 0.039(5) -0.015(6) -0.011(6) 0.024(5)
C(69) 0.080(13) 0.094(9) 0.048(6) 0.042(7) 0.006(6) 0.030(6)
C(70) 0.057(10) 0.060(6) 0.043(5) 0.017(5) 0.005(5) 0.027(4)
C(71) 0.052(10) 0.064(7) 0.063(6) -0.009(5) -0.017(6) 0.033(5)
C(72) 0.018(8) 0.071(6) 0.054(5) -0.014(5) 0.001(4) 0.037(4)
C(73) 0.070(11) 0.038(5) 0.064(7) -0.005(5) -0.020(6) 0.021(5)
C(74) 0.059(10) 0.065(7) 0.038(5) 0.021(5) 0.010(5) 0.025(5)
C(75) 0.065(9) 0.032(6) 0.049(6) -0.001(4) 0.003(5) 0.016(4)
C(76) 0.051(8) 0.032(6) 0.066(7) -0.006(4) 0.001(5) 0.025(5)
C(77) 0.053(9) 0.084(8) 0.044(6) -0.018(5) -0.013(5) 0.027(5)
C(78) 0.033(8) 0.072(6) 0.038(5) 0.004(4) -0.001(4) 0.020(4)
C(79) 0.082(10) 0.054(6) 0.041(5) 0.002(5) -0.001(6) 0.023(4)
C(80) 0.077(11) 0.052(6) 0.037(5) 0.021(6) -0.003(5) 0.019(4)
C(81) 0.031(8) 0.041(5) 0.031(4) 0.004(4) -0.003(4) 0.011(4)
C(82) 0.069(10) 0.038(5) 0.043(5) 0.022(5) 0.005(5) 0.012(4)
C(83) 0.065(10) 0.032(5) 0.041(5) 0.004(5) -0.012(5) -0.001(4)
C(84) 0.074(10) 0.067(7) 0.037(5) -0.011(5) -0.008(5) 0.034(5)
